data_7235743
loop_
_publ_author_name
'Ren, Cai-Xia'
'Cai, Li-Xuan'
'Chen, Cheng'
'Tan, Bin'
'Zhang, Ya-Jun'
'Zhang, Jie'

_publ_section_title
;
 \p-Conjugation-directed highly selective adsorption of benzene over
 cyclohexane
;
_journal_issue 24
_journal_name_full 'Journal of Materials Chemistry A'
_journal_page_first 9015
_journal_paper_doi 10.1039/c4ta01231c
_journal_volume 2
_journal_year 2014
_chemical_formula_moiety 'C23 H15 N2 O6 Zn'
_chemical_formula_sum 'C23 H15 N2 O6 Zn'
_chemical_formula_weight 480.74
_space_group_IT_number 13
_space_group_name_Hall '-P 2yac'
_space_group_name_H-M_alt 'P 1 2/n 1'
_symmetry_cell_setting monoclinic
_symmetry_space_group_name_H-M 'P 1 2/n 1'
_atom_sites_solution_hydrogens geom
_atom_sites_solution_primary direct
_atom_sites_solution_secondary difmap
_audit_creation_method SHELXL-97
_cell_angle_alpha 90.00
_cell_angle_beta 90.954(3)
_cell_angle_gamma 90.00
_cell_formula_units_Z 4
_cell_length_a 16.2561(6)
_cell_length_b 9.0343(2)
_cell_length_c 20.6184(6)
_cell_measurement_reflns_used 4758
_cell_measurement_temperature 293(2)
_cell_measurement_theta_max 1.00000
_cell_measurement_theta_min 0.79535
_cell_volume 3027.65(16)
_computing_cell_refinement 'CrysAlisPro, Agilent Technologies,Version 1.171.36.20 (release 27-06-2012 CrysAlis171 .NET)'
_computing_data_collection 'CrysAlisPro, Agilent Technologies,Version 1.171.36.20 (release 27-06-2012 CrysAlis171 .NET)'
_computing_data_reduction 'CrysAlisPro, Agilent Technologies,Version 1.171.36.20 (release 27-06-2012 CrysAlis171 .NET)'
_computing_structure_refinement 'SHELXL-97 (Sheldrick, 1997)'
_computing_structure_solution 'SHELXS-97 (Sheldrick, 1990)'
_diffrn_ambient_temperature 293(2)
_diffrn_measured_fraction_theta_full 0.965
_diffrn_measured_fraction_theta_max 0.965
_diffrn_measurement_device_type 'SuperNova, Dual, Cu at zero, Atlas'
_diffrn_measurement_method CCD_Profile_fitting
_diffrn_radiation_monochromator graphite
_diffrn_radiation_source 'SuperNova (Cu) X-ray Source'
_diffrn_radiation_type CuK\a
_diffrn_radiation_wavelength 1.54178
_diffrn_reflns_av_R_equivalents 0.0271
_diffrn_reflns_av_sigmaI/netI 0.0354
_diffrn_reflns_limit_h_max 20
_diffrn_reflns_limit_h_min -16
_diffrn_reflns_limit_k_max 9
_diffrn_reflns_limit_k_min -11
_diffrn_reflns_limit_l_max 25
_diffrn_reflns_limit_l_min -22
_diffrn_reflns_number 11413
_diffrn_reflns_theta_full 74.34
_diffrn_reflns_theta_max 74.34
_diffrn_reflns_theta_min 4.29
_exptl_absorpt_coefficient_mu 1.392
_exptl_absorpt_correction_T_max 1.00000
_exptl_absorpt_correction_T_min 0.79535
_exptl_absorpt_correction_type multi-scan
_exptl_crystal_colour colourless
_exptl_crystal_density_diffrn 1.055
_exptl_crystal_density_method 'not measured'
_exptl_crystal_description Bulk
_exptl_crystal_F_000 980
_exptl_crystal_size_max 0.26
_exptl_crystal_size_mid 0.21
_exptl_crystal_size_min 0.16
_platon_squeeze_details ' ?'
_refine_diff_density_max 0.651
_refine_diff_density_min -0.617
_refine_diff_density_rms 0.072
_refine_ls_extinction_method none
_refine_ls_goodness_of_fit_ref 1.066
_refine_ls_hydrogen_treatment mixed
_refine_ls_matrix_type full
_refine_ls_number_parameters 289
_refine_ls_number_reflns 5972
_refine_ls_number_restraints 0
_refine_ls_restrained_S_all 1.066
_refine_ls_R_factor_all 0.0592
_refine_ls_R_factor_gt 0.0491
_refine_ls_shift/su_max 0.001
_refine_ls_shift/su_mean 0.000
_refine_ls_structure_factor_coef Fsqd
_refine_ls_weighting_details 'calc w=1/[\s^2^(Fo^2^)+(0.1000P)^2^+0.0000P] where P=(Fo^2^+2Fc^2^)/3'
_refine_ls_weighting_scheme calc
_refine_ls_wR_factor_gt 0.1501
_refine_ls_wR_factor_ref 0.1593
_reflns_number_gt 4601
_reflns_number_total 5972
_reflns_threshold_expression >2sigma(I)
_cod_data_source_file c4ta01231c2.cif
_cod_data_source_block 1-bpy
_cod_original_sg_symbol_H-M P2/n
_cod_database_code 7235743

loop_
_symmetry_equiv_pos_as_xyz
'x, y, z'
'-x+1/2, y, -z+1/2'
'-x, -y, -z'
'x-1/2, -y, z-1/2'

loop_
_atom_site_label
_atom_site_type_symbol
_atom_site_fract_x
_atom_site_fract_y
_atom_site_fract_z
_atom_site_U_iso_or_equiv
_atom_site_adp_type
_atom_site_occupancy
_atom_site_symmetry_multiplicity
_atom_site_calc_flag
_atom_site_refinement_flags
Zn1 Zn 0.48395(2) 0.50961(3) 0.648467(15) 0.03928(14) Uani 1 1 d .
O1 O 0.52759(12) 0.68176(19) 0.39588(9) 0.0489(5) Uani 1 1 d .
O2 O 0.40429(12) 0.6562(2) 0.43997(9) 0.0498(5) Uani 1 1 d .
O3 O 0.47706(12) 0.64461(19) 0.57536(9) 0.0484(4) Uani 1 1 d .
O4 O 0.37055(14) 0.7749(2) 0.60925(11) 0.0671(6) Uani 1 1 d .
O5 O 0.46172(19) 0.2738(4) 1.28838(14) 0.0955(9) Uani 1 1 d .
O6 O 0.41977(17) 0.5023(3) 1.28844(13) 0.0808(8) Uani 1 1 d .
N1 N 0.39693(15) 0.4707(2) 0.71840(10) 0.0449(5) Uani 1 1 d .
N2 N 0.19791(14) 0.2746(3) 1.00533(10) 0.0473(5) Uani 1 1 d .
C1 C 0.46969(16) 0.7221(2) 0.43333(11) 0.0386(5) Uani 1 1 d .
C2 C 0.48698(14) 0.8631(2) 0.46972(11) 0.0341(5) Uani 1 1 d .
C3 C 0.46267(14) 0.8840(2) 0.53345(11) 0.0344(5) Uani 1 1 d .
C4 C 0.47511(15) 1.0207(2) 0.56303(12) 0.0350(5) Uani 1 1 d .
H1 H 0.4575 1.0353 0.6063 0.042 Uiso 1 1 calc R
C5 C 0.43195(17) 0.7587(3) 0.57576(11) 0.0396(5) Uani 1 1 d .
C6 C 0.3826(2) 0.3299(3) 0.73384(14) 0.0546(7) Uani 1 1 d .
H2 H 0.4014 0.2548 0.7054 0.066 Uiso 1 1 calc R
C7 C 0.3422(2) 0.2878(3) 0.78874(14) 0.0611(8) Uani 1 1 d .
H3 H 0.3333 0.1858 0.7975 0.073 Uiso 1 1 calc R
C8 C 0.31438(18) 0.3952(3) 0.83140(13) 0.0467(6) Uani 1 1 d .
C9 C 0.3283(2) 0.5404(3) 0.81450(15) 0.0579(8) Uani 1 1 d .
H4 H 0.3094 0.6179 0.8417 0.069 Uiso 1 1 calc R
C10 C 0.3691(2) 0.5740(3) 0.75862(14) 0.0573(7) Uani 1 1 d .
H5 H 0.3779 0.6752 0.7482 0.069 Uiso 1 1 calc R
C11 C 0.27228(17) 0.3527(3) 0.89168(12) 0.0481(6) Uani 1 1 d .
C12 C 0.2846(2) 0.2145(4) 0.91907(15) 0.0695(10) Uani 1 1 d .
H6 H 0.3194 0.1451 0.8984 0.083 Uiso 1 1 calc R
C13 C 0.2471(2) 0.1770(4) 0.97593(15) 0.0668(9) Uani 1 1 d .
H7 H 0.2560 0.0819 0.9945 0.080 Uiso 1 1 calc R
C14 C 0.18227(18) 0.4061(4) 0.97930(13) 0.0526(7) Uani 1 1 d .
H8 H 0.1452 0.4717 0.9999 0.063 Uiso 1 1 calc R
C15 C 0.21948(19) 0.4486(3) 0.92247(13) 0.0514(7) Uani 1 1 d .
H9 H 0.2088 0.5437 0.9046 0.062 Uiso 1 1 calc R
C16 C 0.16738(18) 0.2369(4) 1.07110(12) 0.0546(7) Uani 1 1 d .
H10 H 0.1542 0.1300 1.0732 0.066 Uiso 1 1 calc R
H11 H 0.1166 0.2934 1.0798 0.066 Uiso 1 1 calc R
C17 C 0.23238(18) 0.2742(4) 1.12104(12) 0.0515(7) Uani 1 1 d .
C18 C 0.2761(2) 0.1645(4) 1.15125(17) 0.0714(9) Uani 1 1 d .
H12 H 0.2651 0.0643 1.1403 0.086 Uiso 1 1 calc R
C19 C 0.3362(3) 0.1961(5) 1.19761(19) 0.0785(10) Uani 1 1 d .
H13 H 0.3659 0.1179 1.2180 0.094 Uiso 1 1 calc R
C20 C 0.3529(2) 0.3404(5) 1.21405(14) 0.0638(9) Uani 1 1 d .
C21 C 0.3089(2) 0.4543(4) 1.18352(17) 0.0718(10) Uani 1 1 d .
H14 H 0.3200 0.5544 1.1946 0.086 Uiso 1 1 calc R
C22 C 0.2486(2) 0.4213(4) 1.13671(15) 0.0650(8) Uani 1 1 d .
H15 H 0.2189 0.4987 1.1157 0.078 Uiso 1 1 calc R
C23 C 0.4157(2) 0.3717(5) 1.26723(17) 0.0735(10) Uani 1 1 d .

loop_
_atom_site_aniso_label
_atom_site_aniso_U_11
_atom_site_aniso_U_22
_atom_site_aniso_U_33
_atom_site_aniso_U_23
_atom_site_aniso_U_13
_atom_site_aniso_U_12
Zn1 0.0568(2) 0.02985(19) 0.0313(2) -0.00059(11) 0.00430(15) -0.00347(13)
O1 0.0688(12) 0.0320(9) 0.0463(10) -0.0101(7) 0.0175(9) -0.0047(8)
O2 0.0620(11) 0.0403(10) 0.0474(10) -0.0071(8) 0.0045(9) -0.0152(9)
O3 0.0725(12) 0.0324(9) 0.0404(10) 0.0054(7) 0.0049(9) -0.0010(8)
O4 0.0820(15) 0.0461(11) 0.0744(14) 0.0028(10) 0.0405(12) -0.0064(10)
O5 0.0895(19) 0.118(2) 0.0776(18) 0.0098(17) -0.0332(15) -0.0098(18)
O6 0.0691(15) 0.111(2) 0.0617(15) -0.0292(14) -0.0024(12) -0.0095(14)
N1 0.0581(13) 0.0408(11) 0.0362(11) -0.0005(9) 0.0085(10) 0.0011(10)
N2 0.0490(12) 0.0610(14) 0.0321(10) -0.0042(10) 0.0039(9) 0.0017(10)
C1 0.0591(15) 0.0281(11) 0.0286(11) -0.0005(9) 0.0020(10) -0.0048(10)
C2 0.0462(12) 0.0257(10) 0.0306(11) -0.0017(8) 0.0024(9) -0.0012(9)
C3 0.0433(12) 0.0277(10) 0.0324(11) 0.0001(8) 0.0031(9) -0.0034(9)
C4 0.0475(13) 0.0287(10) 0.0290(11) -0.0019(8) 0.0040(9) -0.0022(9)
C5 0.0600(15) 0.0279(10) 0.0312(11) -0.0027(9) 0.0063(10) -0.0072(10)
C6 0.084(2) 0.0353(13) 0.0458(15) -0.0023(11) 0.0247(14) -0.0002(13)
C7 0.098(2) 0.0369(14) 0.0495(16) -0.0001(12) 0.0287(16) 0.0032(14)
C8 0.0593(15) 0.0453(14) 0.0358(13) 0.0005(11) 0.0083(11) 0.0079(12)
C9 0.082(2) 0.0418(14) 0.0500(16) -0.0064(13) 0.0218(15) 0.0063(14)
C10 0.085(2) 0.0338(13) 0.0536(16) -0.0019(12) 0.0188(15) 0.0023(13)
C11 0.0602(16) 0.0502(15) 0.0342(13) -0.0044(11) 0.0087(11) 0.0089(13)
C12 0.107(3) 0.0553(18) 0.0475(16) 0.0087(14) 0.0340(17) 0.0245(18)
C13 0.097(2) 0.0567(17) 0.0475(17) 0.0053(14) 0.0304(16) 0.0142(17)
C14 0.0534(15) 0.0681(19) 0.0364(14) -0.0080(13) 0.0042(11) 0.0170(14)
C15 0.0638(17) 0.0526(15) 0.0381(14) -0.0017(12) 0.0038(12) 0.0151(14)
C16 0.0523(15) 0.081(2) 0.0309(13) -0.0023(13) 0.0067(11) -0.0093(14)
C17 0.0544(15) 0.0688(19) 0.0315(12) -0.0051(12) 0.0081(11) -0.0069(14)
C18 0.081(2) 0.069(2) 0.063(2) -0.0031(17) -0.0131(17) -0.0002(18)
C19 0.082(2) 0.081(3) 0.071(2) -0.001(2) -0.0187(19) 0.004(2)
C20 0.0581(17) 0.098(3) 0.0357(14) -0.0054(16) -0.0001(12) -0.0038(17)
C21 0.085(2) 0.074(2) 0.056(2) -0.0158(17) 0.0004(18) -0.014(2)
C22 0.072(2) 0.077(2) 0.0456(17) -0.0038(16) -0.0053(14) 0.0001(17)
C23 0.066(2) 0.103(3) 0.0516(19) -0.010(2) 0.0072(16) -0.014(2)

loop_
_atom_type_symbol
_atom_type_description
_atom_type_scat_dispersion_real
_atom_type_scat_dispersion_imag
_atom_type_scat_source
C C 0.0181 0.0091 'International Tables Vol C Tables 4.2.6.8 and 6.1.1.4'
H H 0.0000 0.0000 'International Tables Vol C Tables 4.2.6.8 and 6.1.1.4'
N N 0.0311 0.0180 'International Tables Vol C Tables 4.2.6.8 and 6.1.1.4'
O O 0.0492 0.0322 'International Tables Vol C Tables 4.2.6.8 and 6.1.1.4'
Zn Zn -1.5491 0.6778 'International Tables Vol C Tables 4.2.6.8 and 6.1.1.4'

loop_
_geom_angle_atom_site_label_1
_geom_angle_atom_site_label_2
_geom_angle_atom_site_label_3
_geom_angle
_geom_angle_site_symmetry_1
_geom_angle_site_symmetry_3
O3 Zn1 O1 100.83(8) . 3_666
O3 Zn1 O6 124.57(11) . 3_667
O1 Zn1 O6 108.65(10) 3_666 3_667
O3 Zn1 N1 128.13(9) . .
O1 Zn1 N1 96.55(8) 3_666 .
O6 Zn1 N1 94.22(11) 3_667 .
O3 Zn1 C23 106.74(12) . 3_667
O1 Zn1 C23 136.87(12) 3_666 3_667
O6 Zn1 C23 28.34(12) 3_667 3_667
N1 Zn1 C23 91.87(10) . 3_667
C1 O1 Zn1 117.78(16) . 3_666
C5 O3 Zn1 122.21(16) . .
C23 O6 Zn1 102.0(3) . 3_667
C10 N1 C6 117.2(2) . .
C10 N1 Zn1 123.9(2) . .
C6 N1 Zn1 116.94(18) . .
C14 N2 C13 121.2(2) . .
C14 N2 C16 120.6(2) . .
C13 N2 C16 118.1(3) . .
O2 C1 O1 125.1(2) . .
O2 C1 C2 120.7(2) . .
O1 C1 C2 114.2(2) . .
C3 C2 C4 119.3(2) . 3_676
C3 C2 C1 122.2(2) . .
C4 C2 C1 118.4(2) 3_676 .
C4 C3 C2 119.6(2) . .
C4 C3 C5 117.2(2) . .
C2 C3 C5 122.8(2) . .
C3 C4 C2 121.2(2) . 3_676
O4 C5 O3 125.1(2) . .
O4 C5 C3 120.7(2) . .
O3 C5 C3 114.1(2) . .
N1 C6 C7 123.3(3) . .
C6 C7 C8 119.6(3) . .
C9 C8 C7 116.6(3) . .
C9 C8 C11 122.7(2) . .
C7 C8 C11 120.7(3) . .
C10 C9 C8 120.4(3) . .
N1 C10 C9 122.8(3) . .
C15 C11 C12 117.7(3) . .
C15 C11 C8 121.5(3) . .
C12 C11 C8 120.7(2) . .
C13 C12 C11 120.5(3) . .
N2 C13 C12 120.0(3) . .
N2 C14 C15 120.5(3) . .
C11 C15 C14 120.0(3) . .
N2 C16 C17 109.3(2) . .
C18 C17 C22 119.5(3) . .
C18 C17 C16 120.4(3) . .
C22 C17 C16 120.1(3) . .
C17 C18 C19 121.4(4) . .
C20 C19 C18 120.0(4) . .
C19 C20 C21 119.4(3) . .
C19 C20 C23 119.0(4) . .
C21 C20 C23 121.6(4) . .
C22 C21 C20 120.2(3) . .
C17 C22 C21 119.5(3) . .
O5 C23 O6 121.4(4) . .
O5 C23 C20 121.4(4) . .
O6 C23 C20 117.2(4) . .
O5 C23 Zn1 71.9(2) . 3_667
O6 C23 Zn1 49.62(19) . 3_667
C20 C23 Zn1 166.4(3) . 3_667

loop_
_geom_bond_atom_site_label_1
_geom_bond_atom_site_label_2
_geom_bond_distance
_geom_bond_site_symmetry_2
Zn1 O3 1.9407(18) .
Zn1 O1 1.9633(17) 3_666
Zn1 O6 2.021(3) 3_667
Zn1 N1 2.067(2) .
Zn1 C23 2.595(4) 3_667
O1 C1 1.280(3) .
O1 Zn1 1.9633(17) 3_666
O2 C1 1.228(3) .
O3 C5 1.265(3) .
O4 C5 1.232(3) .
O5 C23 1.233(5) .
O6 C23 1.260(5) .
O6 Zn1 2.021(3) 3_667
N1 C10 1.333(3) .
N1 C6 1.333(3) .
N2 C14 1.326(4) .
N2 C13 1.342(4) .
N2 C16 1.491(3) .
C1 C2 1.502(3) .
C2 C3 1.391(3) .
C2 C4 1.397(3) 3_676
C3 C4 1.390(3) .
C3 C5 1.519(3) .
C4 C2 1.397(3) 3_676
C6 C7 1.372(4) .
C7 C8 1.391(4) .
C8 C9 1.377(4) .
C8 C11 1.480(4) .
C9 C10 1.373(4) .
C11 C15 1.382(4) .
C11 C12 1.383(4) .
C12 C13 1.373(4) .
C14 C15 1.382(4) .
C16 C17 1.501(4) .
C17 C18 1.364(5) .
C17 C22 1.392(5) .
C18 C19 1.385(5) .
C19 C20 1.373(5) .
C20 C21 1.397(5) .
C20 C23 1.513(5) .
C21 C22 1.396(5) .
C23 Zn1 2.595(4) 3_667

loop_
_platon_squeeze_void_nr
_platon_squeeze_void_average_x
_platon_squeeze_void_average_y
_platon_squeeze_void_average_z
_platon_squeeze_void_volume
_platon_squeeze_void_count_electrons
1 0.022 -0.027 0.311 1309.1 189.6
